data_7701260
loop_
_publ_author_name
'Huang, Chao'
'Zhu, Kaifang'
'Zhang, Yingying'
'Lu, Guizhen'
'Shao, Zhichao'
'Gao, Kuan'
'Mi, Liwei'
'Hou, Hongwei'

_publ_section_title
;
 Surfactant-assisted assembly of nanoscale zinc coordination compounds to
 enhance tandem conversion reactions in water.
;
_journal_issue 42
_journal_name_full 'Dalton transactions (Cambridge, England : 2003)'
_journal_page_first 16008
_journal_page_last 16016
_journal_paper_doi 10.1039/c9dt03145f
_journal_volume 48
_journal_year 2019
_chemical_formula_moiety 'C34 H26 N24 Zn3'
_chemical_formula_sum 'C34 H28 N24 O Zn3'
_chemical_formula_weight 984.91
_space_group_crystal_system monoclinic
_space_group_IT_number 14
_space_group_name_Hall '-P 2yn'
_space_group_name_H-M_alt 'P 1 21/n 1'
_symmetry_space_group_name_Hall '-P 2yn'
_symmetry_space_group_name_H-M 'P 1 21/n 1'
_atom_sites_solution_hydrogens geom
_atom_sites_solution_primary direct
_audit_creation_date 2019-08-25
_audit_creation_method
;
Olex2 1.2-beta
(compiled 2017.03.28 svn.r3405 for OlexSys, GUI svn.r5337)
;
_audit_update_record
;
2019-08-26 deposited with the CCDC.    2019-09-27 downloaded from the CCDC.
;
_cell_angle_alpha 90
_cell_angle_beta 107.86(3)
_cell_angle_gamma 90
_cell_formula_units_Z 4
_cell_length_a 15.061(3)
_cell_length_b 18.967(4)
_cell_length_c 17.270(4)
_cell_measurement_reflns_used 9404
_cell_measurement_temperature 293(2)
_cell_measurement_theta_max 27.8366
_cell_measurement_theta_min 1.5725
_cell_volume 4695.6(19)
_computing_cell_refinement 'Rigaku Saturn 724 CCD'
_computing_molecular_graphics 'Olex2 (Dolomanov et al., 2009)'
_computing_publication_material 'SHELXL(Sheldrick, 2018)'
_computing_structure_refinement 'ShelXL (Sheldrick, 2015)'
_computing_structure_solution 'SIR2004 (Burla et al., 2007)'
_diffrn_ambient_temperature 293(2)
_diffrn_measured_fraction_theta_full 0.999
_diffrn_measured_fraction_theta_max 0.999
_diffrn_measurement_device_type 'Bruker P4'
_diffrn_measurement_method '\w scans'
_diffrn_radiation_monochromator graphite
_diffrn_radiation_type MoK\a
_diffrn_radiation_wavelength 0.71073
_diffrn_reflns_av_R_equivalents 0.0630
_diffrn_reflns_av_unetI/netI 0.0735
_diffrn_reflns_Laue_measured_fraction_full 0.999
_diffrn_reflns_Laue_measured_fraction_max 0.999
_diffrn_reflns_limit_h_max 18
_diffrn_reflns_limit_h_min -18
_diffrn_reflns_limit_k_max 22
_diffrn_reflns_limit_k_min -22
_diffrn_reflns_limit_l_max 20
_diffrn_reflns_limit_l_min -19
_diffrn_reflns_number 32230
_diffrn_reflns_point_group_measured_fraction_full 0.999
_diffrn_reflns_point_group_measured_fraction_max 0.999
_diffrn_reflns_theta_full 25.242
_diffrn_reflns_theta_max 25.500
_diffrn_reflns_theta_min 1.573
_exptl_absorpt_coefficient_mu 1.575
_exptl_absorpt_correction_T_max 1.0000
_exptl_absorpt_correction_T_min 0.8654
_exptl_absorpt_correction_type numerical
_exptl_absorpt_process_details 'CrystalClear (Rigaku/MSC Inc., 2006)'
_exptl_crystal_colour colorless
_exptl_crystal_density_diffrn 1.393
_exptl_crystal_description block
_exptl_crystal_F_000 1992
_exptl_crystal_size_max 0.3
_exptl_crystal_size_mid 0.25
_exptl_crystal_size_min 0.2
_refine_diff_density_max 0.368
_refine_diff_density_min -0.347
_refine_diff_density_rms 0.076
_refine_ls_extinction_method none
_refine_ls_goodness_of_fit_ref 1.067
_refine_ls_hydrogen_treatment constr
_refine_ls_matrix_type full
_refine_ls_number_parameters 554
_refine_ls_number_reflns 8730
_refine_ls_number_restraints 0
_refine_ls_restrained_S_all 1.067
_refine_ls_R_factor_all 0.0836
_refine_ls_R_factor_gt 0.0588
_refine_ls_shift/su_max 0.001
_refine_ls_shift/su_mean 0.000
_refine_ls_structure_factor_coef Fsqd
_refine_ls_weighting_details 'w=1/[\s^2^(Fo^2^)+(0.0545P)^2^] where P=(Fo^2^+2Fc^2^)/3'
_refine_ls_weighting_scheme calc
_refine_ls_wR_factor_gt 0.1176
_refine_ls_wR_factor_ref 0.1347
_reflns_Friedel_coverage 0.000
_reflns_number_gt 6457
_reflns_number_total 8730
_reflns_threshold_expression 'I > 2\s(I)'
_cod_data_source_file c9dt03145f2.cif
_cod_data_source_block a_sq
_cod_depositor_comments
;
The following automatic conversions were performed:

'_exptl_absorpt_correction_type' value 'Numerical' changed to
'numerical' according to
/home/data/users/saulius/crontab/automatic-downloads/rss-feeds/RSC/lib/dictionaries/cif_core.dic
dictionary named 'cif_core.dic' version 2.4.2 from 2011-04-26.

Automatic conversion script
Id: cif_fix_values 4973 2017-02-22 13:04:09Z antanas 

 Adding full bibliography for 7701260--7701261.cif.
;
_cod_original_cell_volume 4695.6(18)
_cod_database_code 7701260
_shelx_shelxl_version_number 2018/3
_shelx_space_group_comment
;
The symmetry employed for this shelxl refinement is uniquely defined
by the following loop, which should always be used as a source of
symmetry information in preference to the above space-group names.
They are only intended as comments.
;
_shelx_estimated_absorpt_t_max 0.744
_shelx_estimated_absorpt_t_min 0.649
_olex2_refinement_description
;
1. Fixed Uiso
 At 1.2 times of:
  All C(H) groups
 At 1.5 times of:
  All C(H,H,H) groups
2.a Aromatic/amide H refined with riding coordinates:
 C3(H3), C6(H6), C7(H7), C10(H10), C13(H13), C16(H16), C17(H17), C20(H20),
 C23(H23), C24(H24), C27(H27), C30(H30), C33(H33), C34(H34)
2.b Idealised Me refined as rotating group:
 C9(H9A,H9B,H9C), C15(H15A,H15B,H15C), C26(H26A,H26B,H26C), C32(H32A,H32B,H32C)
;
_olex2_submission_special_instructions 'No special instructions were received'

loop_
_space_group_symop_operation_xyz
'x, y, z'
'-x+1/2, y+1/2, -z+1/2'
'-x, -y, -z'
'x-1/2, -y-1/2, z-1/2'

loop_
_atom_site_label
_atom_site_type_symbol
_atom_site_fract_x
_atom_site_fract_y
_atom_site_fract_z
_atom_site_U_iso_or_equiv
_atom_site_adp_type
_atom_site_occupancy
_atom_site_site_symmetry_order
_atom_site_calc_flag
_atom_site_refinement_flags_posn
Zn1 Zn 0.74003(3) 1.09395(3) 0.53806(3) 0.03495(16) Uani 1 1 d .
Zn2 Zn 1.09778(4) 1.20735(3) 0.75637(3) 0.04148(18) Uani 1 1 d .
Zn3 Zn 1.07171(4) 0.88842(3) 0.74156(3) 0.03882(17) Uani 1 1 d .
N1 N 1.3975(2) 0.7604(2) 0.6421(2) 0.0396(10) Uani 1 1 d .
N2 N 1.4642(3) 0.7531(2) 0.6042(3) 0.0514(11) Uani 1 1 d .
N3 N 1.4418(3) 0.7934(2) 0.5402(3) 0.0474(11) Uani 1 1 d .
N4 N 1.3616(2) 0.8281(2) 0.5346(2) 0.0389(9) Uani 1 1 d .
N5 N 1.1964(2) 0.8753(2) 0.5505(2) 0.0362(9) Uani 1 1 d .
N6 N 1.1348(2) 0.8711(2) 0.6532(2) 0.0381(9) Uani 1 1 d .
N7 N 1.3142(3) 0.7582(2) 0.7898(2) 0.0424(10) Uani 1 1 d .
N8 N 1.3110(3) 0.7479(2) 0.8669(3) 0.0582(13) Uani 1 1 d .
N9 N 1.2427(3) 0.7843(3) 0.8774(3) 0.0592(13) Uani 1 1 d .
N10 N 1.1980(3) 0.8188(2) 0.8072(2) 0.0454(10) Uani 1 1 d .
N11 N 0.9560(3) 0.8139(2) 0.6969(2) 0.0386(9) Uani 1 1 d .
N12 N 1.0137(3) 0.8794(2) 0.8384(2) 0.0443(10) Uani 1 1 d .
N13 N 1.1457(3) 0.9917(2) 0.7876(2) 0.0451(10) Uani 1 1 d .
N14 N 1.2276(3) 1.0203(3) 0.8344(3) 0.0590(13) Uani 1 1 d .
N15 N 1.2228(3) 1.0885(2) 0.8296(3) 0.0554(12) Uani 1 1 d .
N16 N 1.1371(3) 1.1066(2) 0.7783(2) 0.0386(10) Uani 1 1 d .
N17 N 0.9773(2) 0.96641(19) 0.6754(2) 0.0349(9) Uani 1 1 d .
N18 N 0.8584(2) 1.03663(18) 0.6081(2) 0.0352(9) Uani 1 1 d .
N19 N 0.9640(2) 1.20528(19) 0.6911(2) 0.0407(10) Uani 1 1 d .
N20 N 0.9092(3) 1.2642(2) 0.6768(3) 0.0554(12) Uani 1 1 d .
N21 N 0.8239(3) 1.2460(2) 0.6367(3) 0.0511(11) Uani 1 1 d .
N22 N 0.8209(2) 1.17497(19) 0.6243(2) 0.0378(9) Uani 1 1 d .
N23 N 0.6749(2) 1.0021(2) 0.4693(2) 0.0390(9) Uani 1 1 d .
N24 N 0.6583(2) 1.05253(19) 0.6073(2) 0.0374(9) Uani 1 1 d .
C1 C 1.3363(3) 0.8065(2) 0.5980(3) 0.0330(10) Uani 1 1 d .
C2 C 1.2532(3) 0.8339(2) 0.6118(3) 0.0328(10) Uani 1 1 d .
C3 C 1.1278(3) 0.8956(2) 0.5793(3) 0.0414(12) Uani 1 1 d .
H3 H 1.079053 0.924472 0.550256 0.050 Uiso 1 1 calc R
C4 C 1.2155(3) 0.8310(2) 0.6743(3) 0.0330(10) Uani 1 1 d .
C5 C 1.2444(3) 0.8016(2) 0.7555(3) 0.0373(11) Uani 1 1 d .
C6 C 0.9292(4) 0.7829(3) 0.6244(3) 0.0553(14) Uani 1 1 d .
H6 H 0.970021 0.783398 0.593455 0.066 Uiso 1 1 calc R
C7 C 0.8451(4) 0.7503(3) 0.5928(4) 0.0670(17) Uani 1 1 d .
H7 H 0.829564 0.729897 0.541453 0.080 Uiso 1 1 calc R
C8 C 0.7832(4) 0.7477(3) 0.6371(4) 0.0731(19) Uani 1 1 d .
C9 C 0.6890(5) 0.7107(5) 0.6051(5) 0.130(4) Uani 1 1 d .
H9A H 0.696870 0.661141 0.616179 0.195 Uiso 1 1 calc GR
H9B H 0.664105 0.718027 0.547438 0.195 Uiso 1 1 calc GR
H9C H 0.646671 0.729764 0.631454 0.195 Uiso 1 1 calc GR
C10 C 0.8103(4) 0.7808(3) 0.7121(4) 0.0609(16) Uani 1 1 d .
H10 H 0.770270 0.781004 0.743768 0.073 Uiso 1 1 calc R
C11 C 0.8961(3) 0.8134(2) 0.7406(3) 0.0405(12) Uani 1 1 d .
C12 C 0.9293(3) 0.8491(3) 0.8204(3) 0.0412(12) Uani 1 1 d .
C13 C 0.8785(4) 0.8514(3) 0.8743(4) 0.0596(15) Uani 1 1 d .
H13 H 0.819407 0.831248 0.859849 0.072 Uiso 1 1 calc R
C14 C 0.9140(5) 0.8833(3) 0.9498(4) 0.0652(17) Uani 1 1 d .
C15 C 0.8582(6) 0.8900(4) 1.0074(4) 0.108(3) Uani 1 1 d .
H15A H 0.813368 0.927294 0.989599 0.163 Uiso 1 1 calc GR
H15B H 0.898950 0.900666 1.060850 0.163 Uiso 1 1 calc GR
H15C H 0.826229 0.846493 1.008891 0.163 Uiso 1 1 calc GR
C16 C 1.0032(5) 0.9103(3) 0.9696(4) 0.0666(17) Uani 1 1 d .
H16 H 1.031094 0.929727 1.020734 0.080 Uiso 1 1 calc R
C17 C 1.0509(4) 0.9082(3) 0.9124(3) 0.0568(15) Uani 1 1 d .
H17 H 1.110568 0.927388 0.925762 0.068 Uiso 1 1 calc R
C18 C 0.9075(3) 1.1524(2) 0.6584(3) 0.0331(11) Uani 1 1 d .
C19 C 0.9282(3) 1.0782(2) 0.6569(3) 0.0308(10) Uani 1 1 d .
C20 C 0.8920(3) 0.9709(2) 0.6227(3) 0.0370(11) Uani 1 1 d .
H20 H 0.858303 0.931549 0.597893 0.044 Uiso 1 1 calc R
C21 C 1.0008(3) 1.0350(2) 0.6970(3) 0.0324(10) Uani 1 1 d .
C22 C 1.0926(3) 1.0459(2) 0.7537(3) 0.0362(11) Uani 1 1 d .
C23 C 0.6558(4) 1.0787(3) 0.6780(3) 0.0525(14) Uani 1 1 d .
H23 H 0.682588 1.122594 0.694174 0.063 Uiso 1 1 calc R
C24 C 0.6152(4) 1.0435(3) 0.7282(4) 0.0662(17) Uani 1 1 d .
H24 H 0.615501 1.063221 0.777507 0.079 Uiso 1 1 calc R
C25 C 0.5740(4) 0.9783(3) 0.7046(4) 0.0638(16) Uani 1 1 d .
C26 C 0.5278(6) 0.9377(4) 0.7569(5) 0.107(3) Uani 1 1 d .
H26A H 0.492707 0.899270 0.726185 0.160 Uiso 1 1 calc GR
H26B H 0.486759 0.968442 0.774033 0.160 Uiso 1 1 calc GR
H26C H 0.574695 0.919641 0.803868 0.160 Uiso 1 1 calc GR
C27 C 0.5765(4) 0.9517(3) 0.6316(4) 0.0538(14) Uani 1 1 d .
H27 H 0.549818 0.907982 0.614116 0.065 Uiso 1 1 calc R
C28 C 0.6183(3) 0.9892(2) 0.5838(3) 0.0406(12) Uani 1 1 d .
C29 C 0.6241(3) 0.9625(2) 0.5049(3) 0.0398(12) Uani 1 1 d .
C30 C 0.5828(4) 0.9007(3) 0.4689(3) 0.0524(14) Uani 1 1 d .
H30 H 0.548297 0.873974 0.494577 0.063 Uiso 1 1 calc R
C31 C 0.5915(4) 0.8776(3) 0.3958(4) 0.0581(16) Uani 1 1 d .
C32 C 0.5447(4) 0.8107(3) 0.3575(4) 0.090(2) Uani 1 1 d .
H32A H 0.534149 0.812509 0.299774 0.134 Uiso 1 1 calc GR
H32B H 0.486069 0.805705 0.368099 0.134 Uiso 1 1 calc GR
H32C H 0.583921 0.771173 0.379962 0.134 Uiso 1 1 calc GR
C33 C 0.6427(4) 0.9191(3) 0.3609(4) 0.0678(17) Uani 1 1 d .
H33 H 0.650258 0.905941 0.311497 0.081 Uiso 1 1 calc R
C34 C 0.6826(4) 0.9797(3) 0.3978(3) 0.0582(15) Uani 1 1 d .
H34 H 0.716973 1.006806 0.372357 0.070 Uiso 1 1 calc R

loop_
_atom_site_aniso_label
_atom_site_aniso_U_11
_atom_site_aniso_U_22
_atom_site_aniso_U_33
_atom_site_aniso_U_23
_atom_site_aniso_U_13
_atom_site_aniso_U_12
Zn1 0.0306(3) 0.0360(3) 0.0368(3) 0.0042(2) 0.0082(2) -0.0028(2)
Zn2 0.0366(3) 0.0377(3) 0.0502(4) -0.0120(3) 0.0132(3) -0.0104(3)
Zn3 0.0382(3) 0.0370(3) 0.0453(4) 0.0054(3) 0.0188(3) 0.0071(2)
N1 0.030(2) 0.043(2) 0.048(3) 0.0085(19) 0.0154(19) 0.0103(18)
N2 0.036(2) 0.058(3) 0.068(3) 0.017(2) 0.028(2) 0.012(2)
N3 0.039(2) 0.050(3) 0.060(3) 0.009(2) 0.026(2) 0.007(2)
N4 0.036(2) 0.038(2) 0.047(2) 0.0079(19) 0.0193(19) 0.0049(18)
N5 0.028(2) 0.042(2) 0.039(2) 0.0118(18) 0.0118(18) 0.0037(18)
N6 0.034(2) 0.041(2) 0.040(2) 0.0091(18) 0.0129(19) 0.0116(18)
N7 0.042(2) 0.048(3) 0.038(2) 0.0129(19) 0.0120(19) 0.010(2)
N8 0.057(3) 0.072(3) 0.046(3) 0.022(2) 0.017(2) 0.023(3)
N9 0.059(3) 0.080(4) 0.044(3) 0.021(2) 0.024(2) 0.018(3)
N10 0.046(2) 0.048(3) 0.046(3) 0.012(2) 0.020(2) 0.014(2)
N11 0.042(2) 0.032(2) 0.046(3) 0.0021(18) 0.019(2) 0.0022(18)
N12 0.049(3) 0.043(3) 0.043(3) 0.004(2) 0.016(2) 0.009(2)
N13 0.038(2) 0.045(3) 0.049(3) -0.002(2) 0.007(2) 0.002(2)
N14 0.036(2) 0.062(3) 0.065(3) -0.010(3) -0.004(2) 0.005(2)
N15 0.032(2) 0.057(3) 0.065(3) -0.011(2) -0.004(2) -0.004(2)
N16 0.033(2) 0.038(2) 0.043(2) -0.0082(18) 0.0101(19) -0.0026(18)
N17 0.028(2) 0.031(2) 0.042(2) 0.0011(17) 0.0050(18) 0.0014(16)
N18 0.034(2) 0.028(2) 0.041(2) 0.0044(17) 0.0071(18) -0.0009(17)
N19 0.033(2) 0.028(2) 0.057(3) -0.0077(18) 0.009(2) -0.0029(18)
N20 0.049(3) 0.033(2) 0.076(3) -0.008(2) 0.007(2) 0.003(2)
N21 0.046(3) 0.034(2) 0.071(3) -0.007(2) 0.015(2) 0.003(2)
N22 0.031(2) 0.027(2) 0.051(3) -0.0023(18) 0.0060(19) -0.0001(17)
N23 0.038(2) 0.041(2) 0.036(2) -0.0022(19) 0.0091(19) -0.0046(19)
N24 0.035(2) 0.034(2) 0.041(2) 0.0014(18) 0.0105(19) 0.0006(18)
C1 0.033(2) 0.029(2) 0.038(3) 0.002(2) 0.014(2) 0.005(2)
C2 0.026(2) 0.033(3) 0.039(3) 0.008(2) 0.009(2) 0.002(2)
C3 0.038(3) 0.040(3) 0.048(3) 0.010(2) 0.016(2) 0.008(2)
C4 0.027(2) 0.033(3) 0.038(3) 0.004(2) 0.010(2) 0.008(2)
C5 0.030(2) 0.038(3) 0.041(3) 0.006(2) 0.007(2) 0.004(2)
C6 0.062(4) 0.047(3) 0.062(4) -0.009(3) 0.027(3) -0.003(3)
C7 0.064(4) 0.063(4) 0.067(4) -0.015(3) 0.010(3) -0.001(3)
C8 0.045(3) 0.077(5) 0.092(5) -0.019(4) 0.014(4) -0.006(3)
C9 0.064(5) 0.160(9) 0.157(8) -0.053(7) 0.020(5) -0.047(5)
C10 0.050(3) 0.061(4) 0.076(4) 0.000(3) 0.025(3) -0.005(3)
C11 0.039(3) 0.035(3) 0.052(3) 0.009(2) 0.021(2) 0.006(2)
C12 0.042(3) 0.038(3) 0.050(3) 0.007(2) 0.023(2) 0.004(2)
C13 0.070(4) 0.058(4) 0.068(4) 0.003(3) 0.045(3) 0.000(3)
C14 0.089(5) 0.060(4) 0.060(4) 0.010(3) 0.043(4) 0.012(3)
C15 0.177(8) 0.094(6) 0.100(6) 0.004(5) 0.110(6) 0.019(5)
C16 0.095(5) 0.064(4) 0.046(4) -0.008(3) 0.029(4) 0.014(4)
C17 0.055(3) 0.059(4) 0.051(4) 0.002(3) 0.008(3) 0.002(3)
C18 0.033(3) 0.030(3) 0.036(3) 0.000(2) 0.009(2) 0.003(2)
C19 0.025(2) 0.029(2) 0.036(3) -0.0012(19) 0.007(2) -0.003(2)
C20 0.039(3) 0.028(3) 0.043(3) -0.007(2) 0.010(2) -0.012(2)
C21 0.028(2) 0.032(3) 0.037(3) -0.003(2) 0.010(2) -0.004(2)
C22 0.033(3) 0.039(3) 0.036(3) -0.004(2) 0.010(2) -0.001(2)
C23 0.066(4) 0.045(3) 0.056(4) -0.004(3) 0.033(3) -0.007(3)
C24 0.097(5) 0.059(4) 0.055(4) 0.000(3) 0.042(3) -0.005(3)
C25 0.090(4) 0.052(4) 0.069(4) 0.016(3) 0.053(4) -0.001(3)
C26 0.171(8) 0.077(5) 0.111(6) 0.019(4) 0.102(6) -0.011(5)
C27 0.060(3) 0.037(3) 0.074(4) 0.009(3) 0.034(3) -0.006(3)
C28 0.038(3) 0.032(3) 0.053(3) 0.004(2) 0.014(2) 0.000(2)
C29 0.036(3) 0.034(3) 0.047(3) 0.003(2) 0.011(2) -0.004(2)
C30 0.055(3) 0.036(3) 0.070(4) -0.012(3) 0.024(3) -0.009(2)
C31 0.047(3) 0.042(3) 0.077(4) -0.019(3) 0.007(3) -0.010(3)
C32 0.084(5) 0.065(4) 0.120(6) -0.045(4) 0.031(4) -0.024(4)
C33 0.069(4) 0.078(5) 0.059(4) -0.029(3) 0.024(3) -0.019(4)
C34 0.058(4) 0.066(4) 0.054(4) -0.012(3) 0.022(3) -0.020(3)

loop_
_atom_type_symbol
_atom_type_description
_atom_type_scat_dispersion_real
_atom_type_scat_dispersion_imag
_atom_type_scat_source
C C 0.0033 0.0016 'International Tables Vol C Tables 4.2.6.8 and 6.1.1.4'
H H 0.0000 0.0000 'International Tables Vol C Tables 4.2.6.8 and 6.1.1.4'
N N 0.0061 0.0033 'International Tables Vol C Tables 4.2.6.8 and 6.1.1.4'
O O 0.0106 0.0060 'International Tables Vol C Tables 4.2.6.8 and 6.1.1.4'
Zn Zn 0.2839 1.4301 'International Tables Vol C Tables 4.2.6.8 and 6.1.1.4'

loop_
_geom_angle_atom_site_label_1
_geom_angle_atom_site_label_2
_geom_angle_atom_site_label_3
_geom_angle
_geom_angle_site_symmetry_1
_geom_angle_site_symmetry_3
N4 Zn1 N22 93.43(14) 3_776 .
N5 Zn1 N4 78.13(14) 3_776 3_776
N5 Zn1 N18 93.76(14) 3_776 .
N5 Zn1 N22 90.97(15) 3_776 .
N5 Zn1 N23 93.13(15) 3_776 .
N18 Zn1 N4 167.70(14) . 3_776
N18 Zn1 N22 77.32(14) . .
N18 Zn1 N23 93.48(14) . .
N23 Zn1 N4 96.16(14) . 3_776
N23 Zn1 N22 170.17(14) . .
N24 Zn1 N4 98.50(14) . 3_776
N24 Zn1 N5 168.81(14) . 3_776
N24 Zn1 N18 91.16(14) . .
N24 Zn1 N22 99.92(15) . .
N24 Zn1 N23 76.53(15) . .
N7 Zn2 N1 104.94(15) 2_756 2_756
N7 Zn2 N16 110.02(16) 2_756 .
N16 Zn2 N1 112.65(16) . 2_756
N19 Zn2 N1 105.34(16) . 2_756
N19 Zn2 N7 117.79(16) . 2_756
N19 Zn2 N16 106.17(15) . .
N6 Zn3 N10 76.93(14) . .
N6 Zn3 N11 97.71(15) . .
N6 Zn3 N12 165.79(15) . .
N6 Zn3 N13 96.28(15) . .
N6 Zn3 N17 95.62(14) . .
N11 Zn3 N10 104.53(15) . .
N11 Zn3 N13 158.45(14) . .
N12 Zn3 N10 92.49(15) . .
N12 Zn3 N11 75.54(16) . .
N12 Zn3 N13 93.97(16) . .
N12 Zn3 N17 96.34(15) . .
N13 Zn3 N10 94.54(15) . .
N17 Zn3 N10 167.67(15) . .
N17 Zn3 N11 86.05(14) . .
N17 Zn3 N13 76.33(14) . .
N2 N1 Zn2 122.3(3) . 2_746
C1 N1 Zn2 131.6(3) . 2_746
C1 N1 N2 106.0(4) . .
N3 N2 N1 108.1(4) . .
N2 N3 N4 109.8(4) . .
N3 N4 Zn1 144.1(3) . 3_776
C1 N4 Zn1 110.4(3) . 3_776
C1 N4 N3 105.5(4) . .
C2 N5 Zn1 113.5(3) . 3_776
C3 N5 Zn1 139.7(3) . 3_776
C3 N5 C2 104.2(4) . .
C3 N6 Zn3 137.4(3) . .
C3 N6 C4 104.5(4) . .
C4 N6 Zn3 117.4(3) . .
N8 N7 Zn2 123.3(3) . 2_746
C5 N7 Zn2 131.0(3) . 2_746
C5 N7 N8 105.4(4) . .
N9 N8 N7 109.1(4) . .
N8 N9 N10 109.2(4) . .
N9 N10 Zn3 145.2(3) . .
C5 N10 Zn3 109.5(3) . .
C5 N10 N9 105.2(4) . .
C6 N11 Zn3 126.6(4) . .
C6 N11 C11 117.6(4) . .
C11 N11 Zn3 114.0(3) . .
C12 N12 Zn3 116.3(3) . .
C12 N12 C17 118.9(5) . .
C17 N12 Zn3 124.5(4) . .
N14 N13 Zn3 143.9(3) . .
C22 N13 Zn3 110.5(3) . .
C22 N13 N14 105.5(4) . .
N15 N14 N13 109.7(4) . .
N14 N15 N16 108.3(4) . .
N15 N16 Zn2 121.9(3) . .
C22 N16 Zn2 132.3(3) . .
C22 N16 N15 105.8(4) . .
C20 N17 Zn3 139.4(3) . .
C20 N17 C21 103.9(4) . .
C21 N17 Zn3 116.1(3) . .
C19 N18 Zn1 113.9(3) . .
C20 N18 Zn1 141.9(3) . .
C20 N18 C19 104.2(3) . .
N20 N19 Zn2 122.5(3) . .
C18 N19 Zn2 131.7(3) . .
C18 N19 N20 105.7(4) . .
N21 N20 N19 108.7(4) . .
N20 N21 N22 108.9(4) . .
N21 N22 Zn1 140.6(3) . .
C18 N22 Zn1 109.7(3) . .
C18 N22 N21 105.6(3) . .
C29 N23 Zn1 115.0(3) . .
C34 N23 Zn1 127.3(3) . .
C34 N23 C29 117.7(4) . .
C23 N24 Zn1 124.5(3) . .
C23 N24 C28 118.3(4) . .
C28 N24 Zn1 116.4(3) . .
N1 C1 N4 110.6(4) . .
N1 C1 C2 128.9(4) . .
N4 C1 C2 120.5(4) . .
N5 C2 C1 116.2(4) . .
C4 C2 N5 108.6(4) . .
C4 C2 C1 135.1(4) . .
N5 C3 H3 122.8 . .
N6 C3 N5 114.4(4) . .
N6 C3 H3 122.8 . .
N6 C4 C5 116.6(4) . .
C2 C4 N6 108.2(4) . .
C2 C4 C5 135.0(4) . .
N7 C5 N10 111.1(4) . .
N7 C5 C4 129.5(4) . .
N10 C5 C4 119.4(4) . .
N11 C6 H6 118.2 . .
N11 C6 C7 123.6(6) . .
C7 C6 H6 118.2 . .
C6 C7 H7 120.0 . .
C6 C7 C8 119.9(6) . .
C8 C7 H7 120.0 . .
C7 C8 C9 121.8(6) . .
C7 C8 C10 116.6(5) . .
C10 C8 C9 121.5(6) . .
C8 C9 H9A 109.5 . .
C8 C9 H9B 109.5 . .
C8 C9 H9C 109.5 . .
H9A C9 H9B 109.5 . .
H9A C9 H9C 109.5 . .
H9B C9 H9C 109.5 . .
C8 C10 H10 119.6 . .
C11 C10 C8 120.8(6) . .
C11 C10 H10 119.6 . .
N11 C11 C10 121.4(5) . .
N11 C11 C12 115.3(4) . .
C10 C11 C12 123.3(5) . .
N12 C12 C11 116.0(4) . .
N12 C12 C13 121.0(5) . .
C13 C12 C11 123.1(5) . .
C12 C13 H13 119.5 . .
C12 C13 C14 121.0(6) . .
C14 C13 H13 119.5 . .
C13 C14 C15 122.0(6) . .
C16 C14 C13 117.4(6) . .
C16 C14 C15 120.5(6) . .
C14 C15 H15A 109.5 . .
C14 C15 H15B 109.5 . .
C14 C15 H15C 109.5 . .
H15A C15 H15B 109.5 . .
H15A C15 H15C 109.5 . .
H15B C15 H15C 109.5 . .
C14 C16 H16 120.3 . .
C14 C16 C17 119.4(6) . .
C17 C16 H16 120.3 . .
N12 C17 C16 122.1(5) . .
N12 C17 H17 118.9 . .
C16 C17 H17 118.9 . .
N19 C18 N22 111.2(4) . .
N19 C18 C19 129.2(4) . .
N22 C18 C19 119.6(4) . .
N18 C19 C18 116.2(4) . .
C21 C19 N18 107.9(4) . .
C21 C19 C18 135.7(4) . .
N17 C20 N18 114.7(4) . .
N17 C20 H20 122.6 . .
N18 C20 H20 122.6 . .
N17 C21 C19 109.3(4) . .
N17 C21 C22 115.8(4) . .
C19 C21 C22 135.0(4) . .
N13 C22 N16 110.7(4) . .
N13 C22 C21 120.8(4) . .
N16 C22 C21 128.5(4) . .
N24 C23 H23 118.7 . .
N24 C23 C24 122.7(5) . .
C24 C23 H23 118.7 . .
C23 C24 H24 120.2 . .
C23 C24 C25 119.6(5) . .
C25 C24 H24 120.2 . .
C24 C25 C26 121.8(6) . .
C27 C25 C24 117.5(5) . .
C27 C25 C26 120.7(6) . .
C25 C26 H26A 109.5 . .
C25 C26 H26B 109.5 . .
C25 C26 H26C 109.5 . .
H26A C26 H26B 109.5 . .
H26A C26 H26C 109.5 . .
H26B C26 H26C 109.5 . .
C25 C27 H27 119.8 . .
C25 C27 C28 120.5(5) . .
C28 C27 H27 119.8 . .
N24 C28 C27 121.5(5) . .
N24 C28 C29 115.8(4) . .
C27 C28 C29 122.7(5) . .
N23 C29 C28 115.6(4) . .
N23 C29 C30 120.4(5) . .
C30 C29 C28 124.0(5) . .
C29 C30 H30 119.2 . .
C31 C30 C29 121.7(5) . .
C31 C30 H30 119.2 . .
C30 C31 C32 120.5(6) . .
C33 C31 C30 116.5(5) . .
C33 C31 C32 123.0(6) . .
C31 C32 H32A 109.5 . .
C31 C32 H32B 109.5 . .
C31 C32 H32C 109.5 . .
H32A C32 H32B 109.5 . .
H32A C32 H32C 109.5 . .
H32B C32 H32C 109.5 . .
C31 C33 H33 119.7 . .
C34 C33 C31 120.6(6) . .
C34 C33 H33 119.7 . .
N23 C34 C33 123.1(5) . .
N23 C34 H34 118.4 . .
C33 C34 H34 118.4 . .

loop_
_geom_bond_atom_site_label_1
_geom_bond_atom_site_label_2
_geom_bond_distance
_geom_bond_site_symmetry_2
Zn1 N4 2.219(4) 3_776
Zn1 N5 2.119(4) 3_776
Zn1 N18 2.122(4) .
Zn1 N22 2.225(4) .
Zn1 N23 2.167(4) .
Zn1 N24 2.113(4) .
Zn2 N1 2.005(4) 2_756
Zn2 N7 1.993(4) 2_756
Zn2 N16 2.002(4) .
Zn2 N19 1.985(4) .
Zn3 N6 2.058(4) .
Zn3 N10 2.307(4) .
Zn3 N11 2.192(4) .
Zn3 N12 2.118(4) .
Zn3 N13 2.273(4) .
Zn3 N17 2.125(4) .
N1 N2 1.363(5) .
N1 C1 1.328(5) .
N2 N3 1.301(5) .
N3 N4 1.353(5) .
N4 C1 1.329(5) .
N5 C2 1.383(5) .
N5 C3 1.334(6) .
N6 C3 1.331(6) .
N6 C4 1.383(5) .
N7 N8 1.360(5) .
N7 C5 1.323(5) .
N8 N9 1.297(6) .
N9 N10 1.360(5) .
N10 C5 1.332(6) .
N11 C6 1.330(6) .
N11 C11 1.342(6) .
N12 C12 1.342(6) .
N12 C17 1.344(6) .
N13 N14 1.362(5) .
N13 C22 1.324(6) .
N14 N15 1.298(6) .
N15 N16 1.366(5) .
N16 C22 1.335(5) .
N17 C20 1.331(5) .
N17 C21 1.370(5) .
N18 C19 1.376(5) .
N18 C20 1.339(5) .
N19 N20 1.366(5) .
N19 C18 1.323(5) .
N20 N21 1.306(5) .
N21 N22 1.363(5) .
N22 C18 1.326(5) .
N23 C29 1.348(6) .
N23 C34 1.344(6) .
N24 C23 1.328(6) .
N24 C28 1.349(6) .
C1 C2 1.441(6) .
C2 C4 1.366(6) .
C3 H3 0.9300 .
C4 C5 1.446(6) .
C6 H6 0.9300 .
C6 C7 1.363(7) .
C7 H7 0.9300 .
C7 C8 1.377(8) .
C8 C9 1.526(8) .
C8 C10 1.383(8) .
C9 H9A 0.9600 .
C9 H9B 0.9600 .
C9 H9C 0.9600 .
C10 H10 0.9300 .
C10 C11 1.379(7) .
C11 C12 1.480(7) .
C12 C13 1.374(7) .
C13 H13 0.9300 .
C13 C14 1.388(8) .
C14 C15 1.493(8) .
C14 C16 1.379(8) .
C15 H15A 0.9600 .
C15 H15B 0.9600 .
C15 H15C 0.9600 .
C16 H16 0.9300 .
C16 C17 1.389(8) .
C17 H17 0.9300 .
C18 C19 1.443(6) .
C19 C21 1.373(6) .
C20 H20 0.9300 .
C21 C22 1.442(6) .
C23 H23 0.9300 .
C23 C24 1.378(7) .
C24 H24 0.9300 .
C24 C25 1.387(8) .
C25 C26 1.509(7) .
C25 C27 1.370(7) .
C26 H26A 0.9600 .
C26 H26B 0.9600 .
C26 H26C 0.9600 .
C27 H27 0.9300 .
C27 C28 1.380(7) .
C28 C29 1.480(7) .
C29 C30 1.383(6) .
C30 H30 0.9300 .
C30 C31 1.379(7) .
C31 C32 1.503(7) .
C31 C33 1.365(8) .
C32 H32A 0.9600 .
C32 H32B 0.9600 .
C32 H32C 0.9600 .
C33 H33 0.9300 .
C33 C34 1.360(7) .
C34 H34 0.9300 .

loop_
_geom_torsion_atom_site_label_1
_geom_torsion_atom_site_label_2
_geom_torsion_atom_site_label_3
_geom_torsion_atom_site_label_4
_geom_torsion
_geom_torsion_site_symmetry_1
_geom_torsion_site_symmetry_4
Zn1 N4 C1 N1 -179.3(3) 3_776 .
Zn1 N4 C1 C2 -0.5(5) 3_776 .
Zn1 N5 C2 C1 -12.3(5) 3_776 .
Zn1 N5 C2 C4 165.9(3) 3_776 .
Zn1 N5 C3 N6 -159.4(4) 3_776 .
Zn1 N18 C19 C18 5.1(5) . .
Zn1 N18 C19 C21 -178.6(3) . .
Zn1 N18 C20 N17 178.8(4) . .
Zn1 N22 C18 N19 162.0(3) . .
Zn1 N22 C18 C19 -18.7(5) . .
Zn1 N23 C29 C28 2.0(5) . .
Zn1 N23 C29 C30 -176.9(4) . .
Zn1 N23 C34 C33 176.6(4) . .
Zn1 N24 C23 C24 -168.1(4) . .
Zn1 N24 C28 C27 169.2(4) . .
Zn1 N24 C28 C29 -9.6(5) . .
Zn2 N1 N2 N3 179.5(3) 2_746 .
Zn2 N1 C1 N4 -179.7(3) 2_746 .
Zn2 N1 C1 C2 1.6(7) 2_746 .
Zn2 N7 N8 N9 -175.4(3) 2_746 .
Zn2 N7 C5 N10 174.4(3) 2_746 .
Zn2 N7 C5 C4 -6.5(8) 2_746 .
Zn2 N16 C22 N13 -176.6(3) . .
Zn2 N16 C22 C21 5.0(8) . .
Zn2 N19 N20 N21 -176.2(3) . .
Zn2 N19 C18 N22 175.5(3) . .
Zn2 N19 C18 C19 -3.7(8) . .
Zn3 N6 C3 N5 169.4(3) . .
Zn3 N6 C4 C2 -171.6(3) . .
Zn3 N6 C4 C5 3.7(5) . .
Zn3 N10 C5 N7 -176.3(3) . .
Zn3 N10 C5 C4 4.5(5) . .
Zn3 N11 C6 C7 -164.2(4) . .
Zn3 N11 C11 C10 166.8(4) . .
Zn3 N11 C11 C12 -13.9(5) . .
Zn3 N12 C12 C11 11.7(5) . .
Zn3 N12 C12 C13 -168.8(4) . .
Zn3 N12 C17 C16 169.7(4) . .
Zn3 N13 N14 N15 175.8(4) . .
Zn3 N13 C22 N16 -177.7(3) . .
Zn3 N13 C22 C21 0.9(5) . .
Zn3 N17 C20 N18 170.3(3) . .
Zn3 N17 C21 C19 -172.3(3) . .
Zn3 N17 C21 C22 8.4(5) . .
N1 N2 N3 N4 0.4(6) . .
N1 C1 C2 N5 -172.7(4) . .
N1 C1 C2 C4 9.6(9) . .
N2 N1 C1 N4 0.0(5) . .
N2 N1 C1 C2 -178.7(5) . .
N2 N3 N4 Zn1 178.9(4) . 3_776
N2 N3 N4 C1 -0.4(5) . .
N3 N4 C1 N1 0.3(5) . .
N3 N4 C1 C2 179.1(4) . .
N4 C1 C2 N5 8.7(6) . .
N4 C1 C2 C4 -169.0(5) . .
N5 C2 C4 N6 -0.5(5) . .
N5 C2 C4 C5 -174.5(5) . .
N6 C4 C5 N7 175.2(5) . .
N6 C4 C5 N10 -5.7(6) . .
N7 N8 N9 N10 0.9(6) . .
N8 N7 C5 N10 0.1(5) . .
N8 N7 C5 C4 179.2(5) . .
N8 N9 N10 Zn3 173.8(4) . .
N8 N9 N10 C5 -0.8(6) . .
N9 N10 C5 N7 0.4(5) . .
N9 N10 C5 C4 -178.8(4) . .
N11 C6 C7 C8 -0.8(9) . .
N11 C11 C12 N12 1.9(6) . .
N11 C11 C12 C13 -177.6(5) . .
N12 C12 C13 C14 -1.9(8) . .
N13 N14 N15 N16 -0.8(6) . .
N14 N13 C22 N16 -1.0(5) . .
N14 N13 C22 C21 177.5(4) . .
N14 N15 N16 Zn2 177.7(3) . .
N14 N15 N16 C22 0.2(6) . .
N15 N16 C22 N13 0.5(5) . .
N15 N16 C22 C21 -177.9(5) . .
N17 C21 C22 N13 -6.1(7) . .
N17 C21 C22 N16 172.1(4) . .
N18 C19 C21 N17 -1.1(5) . .
N18 C19 C21 C22 178.1(5) . .
N19 N20 N21 N22 0.4(6) . .
N19 C18 C19 N18 -170.8(5) . .
N19 C18 C19 C21 14.4(9) . .
N20 N19 C18 N22 0.3(5) . .
N20 N19 C18 C19 -178.8(5) . .
N20 N21 N22 Zn1 -153.1(4) . .
N20 N21 N22 C18 -0.2(5) . .
N21 N22 C18 N19 -0.1(5) . .
N21 N22 C18 C19 179.2(4) . .
N22 C18 C19 N18 10.1(6) . .
N22 C18 C19 C21 -164.8(5) . .
N23 C29 C30 C31 -0.3(8) . .
N24 C23 C24 C25 -0.8(9) . .
N24 C28 C29 N23 4.9(6) . .
N24 C28 C29 C30 -176.3(4) . .
C1 N1 N2 N3 -0.3(5) . .
C1 C2 C4 N6 177.3(5) . .
C1 C2 C4 C5 3.2(10) . .
C2 N5 C3 N6 -0.2(5) . .
C2 C4 C5 N7 -11.1(9) . .
C2 C4 C5 N10 168.0(5) . .
C3 N5 C2 C1 -177.8(4) . .
C3 N5 C2 C4 0.4(5) . .
C3 N6 C4 C2 0.3(5) . .
C3 N6 C4 C5 175.7(4) . .
C4 N6 C3 N5 -0.1(6) . .
C5 N7 N8 N9 -0.6(6) . .
C6 N11 C11 C10 1.1(7) . .
C6 N11 C11 C12 -179.5(4) . .
C6 C7 C8 C9 -178.9(6) . .
C6 C7 C8 C10 1.5(9) . .
C7 C8 C10 C11 -1.1(9) . .
C8 C10 C11 N11 -0.3(8) . .
C8 C10 C11 C12 -179.6(5) . .
C9 C8 C10 C11 179.4(6) . .
C10 C11 C12 N12 -178.8(5) . .
C10 C11 C12 C13 1.7(8) . .
C11 N11 C6 C7 -0.6(8) . .
C11 C12 C13 C14 177.6(5) . .
C12 N12 C17 C16 -2.8(8) . .
C12 C13 C14 C15 176.5(5) . .
C12 C13 C14 C16 -2.2(9) . .
C13 C14 C16 C17 3.7(9) . .
C14 C16 C17 N12 -1.3(9) . .
C15 C14 C16 C17 -175.0(6) . .
C17 N12 C12 C11 -175.1(4) . .
C17 N12 C12 C13 4.4(7) . .
C18 N19 N20 N21 -0.4(6) . .
C18 C19 C21 N17 174.1(5) . .
C18 C19 C21 C22 -6.7(9) . .
C19 N18 C20 N17 -0.9(5) . .
C19 C21 C22 N13 174.7(5) . .
C19 C21 C22 N16 -7.0(9) . .
C20 N17 C21 C19 0.5(5) . .
C20 N17 C21 C22 -178.9(4) . .
C20 N18 C19 C18 -175.1(4) . .
C20 N18 C19 C21 1.1(5) . .
C21 N17 C20 N18 0.2(5) . .
C22 N13 N14 N15 1.1(6) . .
C23 N24 C28 C27 -0.7(7) . .
C23 N24 C28 C29 -179.5(4) . .
C23 C24 C25 C26 -179.5(6) . .
C23 C24 C25 C27 0.5(9) . .
C24 C25 C27 C28 -0.4(9) . .
C25 C27 C28 N24 0.5(8) . .
C25 C27 C28 C29 179.2(5) . .
C26 C25 C27 C28 179.6(5) . .
C27 C28 C29 N23 -173.9(4) . .
C27 C28 C29 C30 4.9(8) . .
C28 N24 C23 C24 0.8(8) . .
C28 C29 C30 C31 -179.0(5) . .
C29 N23 C34 C33 -0.6(8) . .
C29 C30 C31 C32 -179.1(5) . .
C29 C30 C31 C33 -0.2(8) . .
C30 C31 C33 C34 0.3(9) . .
C31 C33 C34 N23 0.1(10) . .
C32 C31 C33 C34 179.2(6) . .
C34 N23 C29 C28 179.5(4) . .
C34 N23 C29 C30 0.7(7) . .
